data_9015901
loop_
_publ_author_name
'Bouloux, J.'
'Soubeyroux, J.'
'Daoudi, A.'
'le Flem, G.'

_publ_section_title
;
 Proprietes magnetiques de la phase Sr1.50 La0.50 Mn O4
 _cod_database_code 1008250
;
_journal_name_full 'Materials Research Bulletin'
_journal_page_first 855
_journal_page_last 860
_journal_paper_doi 10.1016/0025-5408(81)90160-4
_journal_volume 16
_journal_year 1981
_chemical_formula_sum 'La0.25 Mn0.5 O2 Sr0.75'
_space_group_IT_number 139
_symmetry_space_group_name_Hall '-I 4 2'
_symmetry_space_group_name_H-M 'I 4/m m m'
_cell_angle_alpha 90
_cell_angle_beta 90
_cell_angle_gamma 90
_cell_length_a 3.853
_cell_length_b 3.853
_cell_length_c 12.39
_cell_formula_units_Z 4
_cell_volume 183.937
_database_code_amcsd 0016172
_exptl_crystal_density_diffrn 5.774
_cod_duplicate_entry 1008250
_cod_original_formula_sum '(Sr.75 La.25) Mn.5 O2'
_cod_database_code 9015901
_amcsd_formula_title 'La0.5 Mn O4 Sr1.5'

loop_
_space_group_symop_operation_xyz
x,y,z
1/2+x,1/2+y,1/2+z
-y,-x,z
1/2-y,1/2-x,1/2+z
y,x,-z
1/2+y,1/2+x,1/2-z
y,-x,-z
1/2+y,1/2-x,1/2-z
-y,x,z
1/2-y,1/2+x,1/2+z
x,-y,z
1/2+x,1/2-y,1/2+z
-x,y,-z
1/2-x,1/2+y,1/2-z
x,y,-z
1/2+x,1/2+y,1/2-z
-x,-y,z
1/2-x,1/2-y,1/2+z
y,x,z
1/2+y,1/2+x,1/2+z
-y,-x,-z
1/2-y,1/2-x,1/2-z
-y,x,-z
1/2-y,1/2+x,1/2-z
y,-x,z
1/2+y,1/2-x,1/2+z
-x,y,z
1/2-x,1/2+y,1/2+z
x,-y,-z
1/2+x,1/2-y,1/2-z
-x,-y,-z
1/2-x,1/2-y,1/2-z

loop_
_atom_site_label
_atom_site_fract_x
_atom_site_fract_y
_atom_site_fract_z
_atom_site_occupancy
Sr1 0.00000 0.00000 0.35800 0.75000
La1 0.00000 0.00000 0.35800 0.25000
Mn1 0.00000 0.00000 0.00000 0.50000
Mn2 0.00000 0.00000 0.00000 0.50000
O1 0.00000 0.00000 0.16000 1.00000
O2 0.00000 0.50000 0.00000 1.00000

loop_
_cod_related_entry_id
_cod_related_entry_database
_cod_related_entry_code
1 AMCSD 0016172
